data_1000097
loop_
_publ_author_name
'Le Bail, A.'
'Fourquet, J. L.'
'Rubin, J.'
'Palacios, E.'
'Bartolome, J.'

_publ_section_title
;
NH~4~CdF~3~: Structure of the low temperature phase
;
_journal_coden_ASTM PHYBE3
_journal_issue 3
_journal_name_full 'Physica B: Condensed Matter'
_journal_page_first 231
_journal_page_last 236
_journal_paper_doi 10.1016/0921-4526(90)90017-O
_journal_volume 162
_journal_year 1990
_chemical_formula_structural '(N H4) (Cd F3)'
_chemical_formula_sum 'Cd F3 H4 N'
_chemical_name_systematic 'Ammonium trifluorocadmate - low'
_space_group_IT_number 62
_symmetry_cell_setting orthorhombic
_symmetry_Int_Tables_number 62
_symmetry_space_group_name_Hall '-P 2ac 2n'
_symmetry_space_group_name_H-M 'P n m a'
_cell_angle_alpha 90
_cell_angle_beta 90
_cell_angle_gamma 90
_cell_formula_units_Z 4
_cell_length_a 6.1791(14)
_cell_length_b 8.8786(6)
_cell_length_c 6.1655(14)
_cell_volume 338.3
_refine_ls_R_factor_all 0.029
_cod_original_formula_sum 'H4 Cd F3 N'
_cod_database_code 1000097

loop_
_symmetry_equiv_pos_as_xyz
x,y,z
1/2+x,1/2-y,1/2-z
-x,1/2+y,-z
1/2-x,-y,1/2+z
-x,-y,-z
1/2-x,1/2+y,1/2+z
x,1/2-y,z
1/2+x,y,1/2-z

loop_
_atom_site_label
_atom_site_type_symbol
_atom_site_symmetry_multiplicity
_atom_site_Wyckoff_symbol
_atom_site_fract_x
_atom_site_fract_y
_atom_site_fract_z
_atom_site_occupancy
_atom_site_attached_hydrogens
_atom_site_calc_flag
N1 N3- 4 c 0.5 0.25 0. 1. 4 d
Cd1 Cd2+ 4 a 0. 0. 0. 1. 0 d
F1 F1- 8 d 0.2848(7) 0.0216(16) 0.7851(44) 1. 0 d
F2 F1- 4 c -0.013(10) 0.25 0.0388(34) 1. 0 d

loop_
_atom_type_symbol
_atom_type_oxidation_number
N3- -3.000
Cd2+ 2.000
F1- -1.000
H1+ 1.000
